data_2226247
loop_
_publ_author_name
'Li, Yumei'

_publ_section_title
;
 Diethyl
 2,6-dimethyl-4-(4-pyridyl)-1,4-dihydropyridine-3,5-dicarboxylate
;
_journal_coeditor_code OM2336
_journal_issue 6
_journal_name_full 'Acta Crystallographica Section E'
_journal_page_first o1334
_journal_paper_doi 10.1107/S1600536810016934
_journal_volume 66
_journal_year 2010
_chemical_formula_iupac 'C18 H22 N2 O4'
_chemical_formula_moiety 'C18 H22 N2 O4'
_chemical_formula_sum 'C18 H22 N2 O4'
_chemical_formula_weight 330.38
_chemical_name_systematic
;
Diethyl 2,6-dimethyl-4-(4-pyridyl)-1,4-dihydropyridine-3,5-dicarboxylate
;
_space_group_IT_number 14
_symmetry_cell_setting monoclinic
_symmetry_space_group_name_Hall '-P 2yn'
_symmetry_space_group_name_H-M 'P 1 21/n 1'
_atom_sites_solution_hydrogens geom
_atom_sites_solution_primary direct
_atom_sites_solution_secondary difmap
_audit_creation_method SHELXL-97
_cell_angle_alpha 90.000
_cell_angle_beta 92.705(2)
_cell_angle_gamma 90.000
_cell_formula_units_Z 4
_cell_length_a 11.5550(2)
_cell_length_b 13.1707(2)
_cell_length_c 11.8020(2)
_cell_measurement_reflns_used 2361
_cell_measurement_temperature 296(2)
_cell_measurement_theta_max 24.47
_cell_measurement_theta_min 2.32
_cell_volume 1794.11(5)
_computing_cell_refinement 'SAINT-Plus (Bruker, 2001)'
_computing_data_collection 'APEX2 (Bruker, 2004)'
_computing_data_reduction 'SAINT-Plus (Bruker, 2001)'
_computing_molecular_graphics 'SHELXTL (Sheldrick, 2008)'
_computing_publication_material 'SHELXL97 (Sheldrick, 2008)'
_computing_structure_refinement 'SHELXL97 (Sheldrick, 2008)'
_computing_structure_solution 'SHELXS97 (Sheldrick, 2008)'
_diffrn_ambient_temperature 296(2)
_diffrn_measured_fraction_theta_full 0.999
_diffrn_measured_fraction_theta_max 0.999
_diffrn_measurement_device_type 'Bruker APEXII CCD'
_diffrn_measurement_method '\f and \w scans'
_diffrn_radiation_monochromator graphite
_diffrn_radiation_source 'fine-focus sealed tube'
_diffrn_radiation_type MoK\a
_diffrn_radiation_wavelength 0.71073
_diffrn_reflns_av_R_equivalents 0.0315
_diffrn_reflns_av_sigmaI/netI 0.0311
_diffrn_reflns_limit_h_max 13
_diffrn_reflns_limit_h_min -11
_diffrn_reflns_limit_k_max 15
_diffrn_reflns_limit_k_min -15
_diffrn_reflns_limit_l_max 13
_diffrn_reflns_limit_l_min -14
_diffrn_reflns_number 9122
_diffrn_reflns_theta_full 25.00
_diffrn_reflns_theta_max 25.00
_diffrn_reflns_theta_min 2.32
_exptl_absorpt_coefficient_mu 0.087
_exptl_absorpt_correction_T_max 0.9931
_exptl_absorpt_correction_T_min 0.9896
_exptl_absorpt_correction_type multi-scan
_exptl_absorpt_process_details '(SADABS; Bruker, 2001)'
_exptl_crystal_colour yellow
_exptl_crystal_density_diffrn 1.223
_exptl_crystal_density_method 'not measured'
_exptl_crystal_description block
_exptl_crystal_F_000 704
_exptl_crystal_size_max 0.12
_exptl_crystal_size_mid 0.10
_exptl_crystal_size_min 0.08
_refine_diff_density_max 0.152
_refine_diff_density_min -0.191
_refine_ls_extinction_method none
_refine_ls_goodness_of_fit_ref 1.034
_refine_ls_hydrogen_treatment mixed
_refine_ls_matrix_type full
_refine_ls_number_parameters 227
_refine_ls_number_reflns 3152
_refine_ls_number_restraints 0
_refine_ls_restrained_S_all 1.034
_refine_ls_R_factor_all 0.0636
_refine_ls_R_factor_gt 0.0450
_refine_ls_shift/su_max 0.001
_refine_ls_shift/su_mean 0.000
_refine_ls_structure_factor_coef Fsqd
_refine_ls_weighting_details 'calc w=1/[\s^2^(Fo^2^)+(0.0645P)^2^+0.2873P] where P=(Fo^2^+2Fc^2^)/3'
_refine_ls_weighting_scheme calc
_refine_ls_wR_factor_gt 0.1161
_refine_ls_wR_factor_ref 0.1281
_reflns_number_gt 2308
_reflns_number_total 3152
_reflns_threshold_expression I>2\s(I)
_cod_data_source_file om2336.cif
_cod_data_source_block I
_cod_original_sg_symbol_H-M 'P 21/n'
_cod_database_code 2226247
_cod_database_fobs_code 2226247

loop_
_symmetry_equiv_pos_as_xyz
'x, y, z'
'-x+1/2, y+1/2, -z+1/2'
'-x, -y, -z'
'x-1/2, -y-1/2, z-1/2'

loop_
_atom_site_type_symbol
_atom_site_label
_atom_site_fract_x
_atom_site_fract_y
_atom_site_fract_z
_atom_site_U_iso_or_equiv
_atom_site_adp_type
_atom_site_calc_flag
_atom_site_refinement_flags
_atom_site_occupancy
_atom_site_disorder_assembly
_atom_site_disorder_group
O O1 0.33862(13) 0.01201(15) 0.15684(14) 0.0917(6) Uani d . 1 . .
O O2 0.50534(12) -0.07176(10) 0.16753(11) 0.0597(4) Uani d . 1 . .
O O3 0.80150(10) 0.08444(10) 0.58574(10) 0.0539(4) Uani d . 1 . .
O O4 0.81559(11) -0.01782(11) 0.43654(12) 0.0630(4) Uani d . 1 . .
N N1 0.82662(14) 0.18151(15) 0.07048(14) 0.0616(5) Uani d . 1 . .
N N2 0.47955(13) 0.18372(12) 0.43985(13) 0.0472(4) Uani d . 1 . .
H H2N 0.4391(17) 0.2279(15) 0.4751(16) 0.058(6) Uiso d . 1 . .
C C1 0.76016(19) 0.23648(17) 0.13643(17) 0.0626(6) Uani d . 1 . .
H H1 0.7595 0.3066 0.1272 0.075 Uiso calc R 1 . .
C C2 0.69267(17) 0.19512(14) 0.21726(16) 0.0527(5) Uani d . 1 . .
H H2 0.6482 0.2374 0.2610 0.063 Uiso calc R 1 . .
C C3 0.69017(13) 0.09216(12) 0.23420(13) 0.0376(4) Uani d . 1 . .
C C4 0.75744(16) 0.03451(15) 0.16496(15) 0.0525(5) Uani d . 1 . .
H H4 0.7586 -0.0358 0.1717 0.063 Uiso calc R 1 . .
C C5 0.82298(17) 0.08201(18) 0.08560(17) 0.0631(6) Uani d . 1 . .
H H5 0.8674 0.0415 0.0399 0.076 Uiso calc R 1 . .
C C6 0.76250(15) 0.04661(14) 0.48574(14) 0.0431(4) Uani d . 1 . .
C C7 0.91311(16) 0.04589(17) 0.62964(17) 0.0601(5) Uani d . 1 . .
H H7A 0.9739 0.0664 0.5806 0.072 Uiso calc R 1 . .
H H7B 0.9116 -0.0277 0.6328 0.072 Uiso calc R 1 . .
C C8 0.9350(2) 0.0879(2) 0.7438(2) 0.0949(9) Uani d . 1 . .
H H8A 0.9386 0.1606 0.7394 0.142 Uiso calc R 1 . .
H H8B 1.0072 0.0622 0.7754 0.142 Uiso calc R 1 . .
H H8C 0.8734 0.0684 0.7911 0.142 Uiso calc R 1 . .
C C9 0.43413(16) 0.00167(16) 0.20127(15) 0.0514(5) Uani d . 1 . .
C C10 0.4620(2) -0.13703(19) 0.0762(2) 0.0795(7) Uani d . 1 . .
H H10A 0.4463 -0.0974 0.0079 0.095 Uiso calc R 1 . .
H H10B 0.3905 -0.1694 0.0967 0.095 Uiso calc R 1 . .
C C11 0.5496(3) -0.2133(3) 0.0566(3) 0.1604(18) Uani d . 1 . .
H H11A 0.6205 -0.1805 0.0384 0.241 Uiso calc R 1 . .
H H11B 0.5236 -0.2562 -0.0053 0.241 Uiso calc R 1 . .
H H11C 0.5624 -0.2536 0.1238 0.241 Uiso calc R 1 . .
C C12 0.61631(13) 0.04467(13) 0.32414(13) 0.0373(4) Uani d . 1 . .
H H12 0.6308 -0.0286 0.3252 0.045 Uiso calc R 1 . .
C C13 0.48786(14) 0.06167(13) 0.29414(14) 0.0405(4) Uani d . 1 . .
C C14 0.42771(14) 0.13185(13) 0.34979(14) 0.0424(4) Uani d . 1 . .
C C15 0.58549(14) 0.15725(13) 0.49037(14) 0.0425(4) Uani d . 1 . .
C C16 0.65116(13) 0.08686(12) 0.44024(13) 0.0381(4) Uani d . 1 . .
C C17 0.61248(18) 0.21403(17) 0.59884(16) 0.0614(6) Uani d . 1 . .
H H17A 0.6361 0.1669 0.6575 0.092 Uiso calc PR 0.60(2) . .
H H17B 0.5447 0.2499 0.6205 0.092 Uiso calc PR 0.60(2) . .
H H17C 0.6739 0.2615 0.5878 0.092 Uiso calc PR 0.60(2) . .
H H17D 0.6004 0.2854 0.5864 0.092 Uiso calc PR 0.40(2) . .
H H17E 0.6918 0.2023 0.6233 0.092 Uiso calc PR 0.40(2) . .
H H17F 0.5625 0.1907 0.6561 0.092 Uiso calc PR 0.40(2) . .
C C18 0.30334(15) 0.16157(17) 0.32620(17) 0.0584(5) Uani d . 1 . .
H H18A 0.2596 0.1466 0.3913 0.088 Uiso calc PR 0.59(2) . .
H H18B 0.2721 0.1242 0.2620 0.088 Uiso calc PR 0.59(2) . .
H H18C 0.2989 0.2330 0.3102 0.088 Uiso calc PR 0.59(2) . .
H H18D 0.2941 0.1892 0.2511 0.088 Uiso calc PR 0.41(2) . .
H H18E 0.2816 0.2116 0.3804 0.088 Uiso calc PR 0.41(2) . .
H H18F 0.2548 0.1028 0.3321 0.088 Uiso calc PR 0.41(2) . .

loop_
_atom_site_aniso_label
_atom_site_aniso_U_11
_atom_site_aniso_U_22
_atom_site_aniso_U_33
_atom_site_aniso_U_12
_atom_site_aniso_U_13
_atom_site_aniso_U_23
O1 0.0504(9) 0.1327(15) 0.0895(11) 0.0078(9) -0.0249(9) -0.0411(11)
O2 0.0560(8) 0.0669(9) 0.0552(8) -0.0058(7) -0.0078(7) -0.0177(7)
O3 0.0388(7) 0.0738(9) 0.0480(7) 0.0130(6) -0.0106(6) -0.0075(6)
O4 0.0505(8) 0.0732(9) 0.0643(9) 0.0217(7) -0.0080(7) -0.0164(7)
N1 0.0482(10) 0.0823(13) 0.0547(10) -0.0138(9) 0.0065(8) 0.0115(9)
N2 0.0358(8) 0.0622(10) 0.0436(9) 0.0121(7) -0.0003(7) -0.0067(8)
C1 0.0689(14) 0.0555(12) 0.0637(13) -0.0175(11) 0.0050(11) 0.0075(10)
C2 0.0552(12) 0.0487(11) 0.0551(11) -0.0048(9) 0.0113(9) -0.0026(9)
C3 0.0289(8) 0.0479(10) 0.0355(9) -0.0015(7) -0.0038(7) -0.0004(7)
C4 0.0520(11) 0.0542(12) 0.0522(11) 0.0069(9) 0.0121(9) 0.0029(9)
C5 0.0491(12) 0.0853(17) 0.0563(13) 0.0091(11) 0.0171(10) 0.0050(11)
C6 0.0383(10) 0.0507(10) 0.0401(10) 0.0015(8) 0.0004(8) 0.0003(8)
C7 0.0367(10) 0.0759(14) 0.0662(13) 0.0114(10) -0.0129(9) -0.0020(11)
C8 0.0617(15) 0.144(2) 0.0762(16) 0.0252(16) -0.0278(13) -0.0237(17)
C9 0.0433(11) 0.0666(13) 0.0441(11) -0.0083(9) 0.0010(9) -0.0025(9)
C10 0.0852(17) 0.0833(17) 0.0684(14) -0.0116(14) -0.0149(13) -0.0286(13)
C11 0.172(4) 0.139(3) 0.164(3) 0.065(3) -0.066(3) -0.101(3)
C12 0.0350(9) 0.0402(9) 0.0366(9) -0.0001(7) 0.0009(7) 0.0014(7)
C13 0.0342(9) 0.0510(10) 0.0362(9) -0.0058(8) 0.0011(7) 0.0040(8)
C14 0.0329(9) 0.0555(11) 0.0386(9) -0.0012(8) 0.0011(7) 0.0066(8)
C15 0.0363(9) 0.0543(11) 0.0366(9) 0.0025(8) -0.0002(8) 0.0015(8)
C16 0.0324(9) 0.0443(10) 0.0374(9) 0.0013(7) -0.0002(7) 0.0008(7)
C17 0.0537(12) 0.0806(14) 0.0493(11) 0.0159(10) -0.0048(9) -0.0170(10)
C18 0.0339(10) 0.0825(14) 0.0586(12) 0.0053(9) -0.0019(9) 0.0038(11)

loop_
_atom_type_symbol
_atom_type_description
_atom_type_scat_dispersion_real
_atom_type_scat_dispersion_imag
_atom_type_scat_source
C C 0.0033 0.0016 'International Tables Vol C Tables 4.2.6.8 and 6.1.1.4'
H H 0.0000 0.0000 'International Tables Vol C Tables 4.2.6.8 and 6.1.1.4'
N N 0.0061 0.0033 'International Tables Vol C Tables 4.2.6.8 and 6.1.1.4'
O O 0.0106 0.0060 'International Tables Vol C Tables 4.2.6.8 and 6.1.1.4'

loop_
_geom_angle_atom_site_label_1
_geom_angle_atom_site_label_2
_geom_angle_atom_site_label_3
_geom_angle_site_symmetry_1
_geom_angle_site_symmetry_3
_geom_angle
_geom_angle_publ_flag
C9 O2 C10 . . 116.92(16) ?
C6 O3 C7 . . 116.02(14) ?
C5 N1 C1 . . 115.87(17) ?
C14 N2 C15 . . 123.55(16) ?
C14 N2 H2N . . 118.7(13) ?
C15 N2 H2N . . 116.8(13) ?
N1 C1 C2 . . 123.51(19) ?
N1 C1 H1 . . 118.2 ?
C2 C1 H1 . . 118.2 ?
C3 C2 C1 . . 120.68(18) ?
C3 C2 H2 . . 119.7 ?
C1 C2 H2 . . 119.7 ?
C2 C3 C4 . . 116.16(16) ?
C2 C3 C12 . . 121.52(15) ?
C4 C3 C12 . . 122.32(15) ?
C3 C4 C5 . . 119.59(18) ?
C3 C4 H4 . . 120.2 ?
C5 C4 H4 . . 120.2 ?
N1 C5 C4 . . 124.17(19) ?
N1 C5 H5 . . 117.9 ?
C4 C5 H5 . . 117.9 ?
O4 C6 O3 . . 121.74(15) ?
O4 C6 C16 . . 122.14(16) ?
O3 C6 C16 . . 116.11(15) ?
O3 C7 C8 . . 107.81(17) ?
O3 C7 H7A . . 110.1 ?
C8 C7 H7A . . 110.1 ?
O3 C7 H7B . . 110.1 ?
C8 C7 H7B . . 110.1 ?
H7A C7 H7B . . 108.5 ?
C7 C8 H8A . . 109.5 ?
C7 C8 H8B . . 109.5 ?
H8A C8 H8B . . 109.5 ?
C7 C8 H8C . . 109.5 ?
H8A C8 H8C . . 109.5 ?
H8B C8 H8C . . 109.5 ?
O1 C9 O2 . . 120.87(17) ?
O1 C9 C13 . . 127.63(19) ?
O2 C9 C13 . . 111.50(15) ?
O2 C10 C11 . . 108.0(2) ?
O2 C10 H10A . . 110.1 ?
C11 C10 H10A . . 110.1 ?
O2 C10 H10B . . 110.1 ?
C11 C10 H10B . . 110.1 ?
H10A C10 H10B . . 108.4 ?
C10 C11 H11A . . 109.5 ?
C10 C11 H11B . . 109.5 ?
H11A C11 H11B . . 109.5 ?
C10 C11 H11C . . 109.5 ?
H11A C11 H11C . . 109.5 ?
H11B C11 H11C . . 109.5 ?
C16 C12 C13 . . 111.71(13) ?
C16 C12 C3 . . 110.18(13) ?
C13 C12 C3 . . 110.37(13) ?
C16 C12 H12 . . 108.2 ?
C13 C12 H12 . . 108.2 ?
C3 C12 H12 . . 108.2 ?
C14 C13 C9 . . 121.67(16) ?
C14 C13 C12 . . 120.43(15) ?
C9 C13 C12 . . 117.87(15) ?
C13 C14 N2 . . 120.11(15) ?
C13 C14 C18 . . 126.85(16) ?
N2 C14 C18 . . 113.03(16) ?
C16 C15 N2 . . 119.26(15) ?
C16 C15 C17 . . 128.02(15) ?
N2 C15 C17 . . 112.72(15) ?
C15 C16 C6 . . 125.97(15) ?
C15 C16 C12 . . 121.10(14) ?
C6 C16 C12 . . 112.88(14) ?
C15 C17 H17A . . 109.5 ?
C15 C17 H17B . . 109.5 ?
H17A C17 H17B . . 109.5 ?
C15 C17 H17C . . 109.5 ?
H17A C17 H17C . . 109.5 ?
H17B C17 H17C . . 109.5 ?
C15 C17 H17D . . 109.5 ?
C15 C17 H17E . . 109.5 ?
H17D C17 H17E . . 109.5 ?
C15 C17 H17F . . 109.5 ?
H17D C17 H17F . . 109.5 ?
H17E C17 H17F . . 109.5 ?
C14 C18 H18A . . 109.5 ?
C14 C18 H18B . . 109.5 ?
H18A C18 H18B . . 109.5 ?
C14 C18 H18C . . 109.5 ?
H18A C18 H18C . . 109.5 ?
H18B C18 H18C . . 109.5 ?
C14 C18 H18D . . 109.5 ?
C14 C18 H18E . . 109.5 ?
H18D C18 H18E . . 109.5 ?
C14 C18 H18F . . 109.5 ?
H18D C18 H18F . . 109.5 ?
H18E C18 H18F . . 109.5 ?

loop_
_geom_bond_atom_site_label_1
_geom_bond_atom_site_label_2
_geom_bond_site_symmetry_2
_geom_bond_distance
_geom_bond_publ_flag
O1 C9 . 1.207(2) ?
O2 C9 . 1.342(2) ?
O2 C10 . 1.449(2) ?
O3 C6 . 1.339(2) ?
O3 C7 . 1.458(2) ?
O4 C6 . 1.211(2) ?
N1 C5 . 1.324(3) ?
N1 C1 . 1.333(3) ?
N2 C14 . 1.377(2) ?
N2 C15 . 1.381(2) ?
N2 H2N . 0.86(2) ?
C1 C2 . 1.373(3) ?
C1 H1 . 0.9300 ?
C2 C3 . 1.371(2) ?
C2 H2 . 0.9300 ?
C3 C4 . 1.381(2) ?
C3 C12 . 1.527(2) ?
C4 C5 . 1.382(3) ?
C4 H4 . 0.9300 ?
C5 H5 . 0.9300 ?
C6 C16 . 1.470(2) ?
C7 C8 . 1.467(3) ?
C7 H7A . 0.9700 ?
C7 H7B . 0.9700 ?
C8 H8A . 0.9600 ?
C8 H8B . 0.9600 ?
C8 H8C . 0.9600 ?
C9 C13 . 1.465(2) ?
C10 C11 . 1.452(4) ?
C10 H10A . 0.9700 ?
C10 H10B . 0.9700 ?
C11 H11A . 0.9600 ?
C11 H11B . 0.9600 ?
C11 H11C . 0.9600 ?
C12 C16 . 1.515(2) ?
C12 C13 . 1.526(2) ?
C12 H12 . 0.9800 ?
C13 C14 . 1.346(2) ?
C14 C18 . 1.503(2) ?
C15 C16 . 1.352(2) ?
C15 C17 . 1.503(2) ?
C17 H17A . 0.9600 ?
C17 H17B . 0.9600 ?
C17 H17C . 0.9600 ?
C17 H17D . 0.9600 ?
C17 H17E . 0.9600 ?
C17 H17F . 0.9600 ?
C18 H18A . 0.9600 ?
C18 H18B . 0.9600 ?
C18 H18C . 0.9600 ?
C18 H18D . 0.9600 ?
C18 H18E . 0.9600 ?
C18 H18F . 0.9600 ?

loop_
_geom_hbond_atom_site_label_D
_geom_hbond_atom_site_label_H
_geom_hbond_atom_site_label_A
_geom_hbond_site_symmetry_A
_geom_hbond_distance_DH
_geom_hbond_distance_HA
_geom_hbond_distance_DA
_geom_hbond_angle_DHA
N2 H2N N1 4_566 0.86(2) 2.13(2) 2.984(2) 171.8(18)
